data_1569361
loop_
_publ_author_name
'Safaie, Niloofar'
'Rodriguez, Austin'
'Jana, Gourhari'
'Smak, Jessica'
'Mendoza-Cortes, Jose L.'
'Ferrier, Robert C.'

_publ_section_title
;
 Unveiling the mechanisms of epoxide polymerization with N--Al adduct
 catalysts: a comprehensive experimental and theoretical investigation
;
_journal_issue 27
_journal_name_full 'Polymer Chemistry'
_journal_page_first 3213
_journal_page_last 3224
_journal_paper_doi 10.1039/D3PY00482A
_journal_volume 14
_journal_year 2023
_chemical_absolute_configuration ad
_chemical_formula_moiety 'C16 H34 Al N'
_chemical_formula_sum 'C16 H34 Al N'
_chemical_formula_weight 267.42
_space_group_crystal_system orthorhombic
_space_group_IT_number 19
_space_group_name_Hall 'P 2ac 2ab'
_space_group_name_H-M_alt 'P 21 21 21'
_atom_sites_solution_hydrogens geom
_atom_sites_solution_primary dual
_audit_creation_date 2020-02-25
_audit_creation_method
;
Olex2 1.3
(compiled Nov 21 2019 18:26:39 for OlexSys, GUI svn.r6003)
;
_audit_update_record
;
2020-02-25 deposited with the CCDC.	2023-06-14 downloaded from the CCDC.
;
_cell_angle_alpha 90
_cell_angle_beta 90
_cell_angle_gamma 90
_cell_formula_units_Z 4
_cell_length_a 7.25651(12)
_cell_length_b 14.5203(2)
_cell_length_c 16.1412(2)
_cell_measurement_reflns_used 4459
_cell_measurement_temperature 100.00(10)
_cell_measurement_theta_max 76.1760
_cell_measurement_theta_min 4.0620
_cell_volume 1700.75(4)
_computing_cell_refinement 'CrysAlisPro 1.171.40.69a (Rigaku OD, 2020)'
_computing_data_collection 'CrysAlisPro 1.171.40.69a (Rigaku OD, 2020)'
_computing_data_reduction 'CrysAlisPro 1.171.40.69a (Rigaku OD, 2020)'
_computing_molecular_graphics 'Olex2 1.3 (Dolomanov et al., 2009)'
_computing_publication_material 'Olex2 1.3 (Dolomanov et al., 2009)'
_computing_structure_refinement 'SHELXL 2018/3 (Sheldrick, 2015)'
_computing_structure_solution 'SHELXT  (Sheldrick, 2015)'
_diffrn_ambient_environment N~2~
_diffrn_ambient_temperature 100.00(10)
_diffrn_detector 'Hybrid Pixel Array Detector'
_diffrn_detector_area_resol_mean 10.0000
_diffrn_detector_type HyPix
_diffrn_measured_fraction_theta_full 1.0000
_diffrn_measured_fraction_theta_max 0.8852
_diffrn_measurement_details
;
List of Runs (angles in degrees, time in seconds):

  # Type    Start    End  Width  t~exp~   \w     \q     \k     \f   Frames
#--------------------------------------------------------------------------
  1  \w    -25.00  10.00   0.50    0.05    --   47.45  -4.00 -73.00   70
  2  \w      8.00  56.00   0.50    0.05    --   47.45 -77.00-150.00   96
  3  \w     35.00  60.00   0.50    0.05    --  107.11 -57.00-150.00   50
  4  \w     64.00 102.00   0.50    0.05    --  107.11 -77.00-180.00   76
  5  \w     78.00 106.00   0.50    0.05    --  107.11 -99.00 -60.00   56
  6  \w     38.00  64.00   0.50    0.05    --  107.11 -99.00 -60.00   52
  7  \w     35.00  60.00   0.50    0.05    --  107.11 -57.00 -90.00   50
  8  \w     35.00  60.00   0.50    0.05    --  107.11 -57.00  60.00   50
  9  \w     79.00 176.00   0.50    0.05    --  107.11   4.00 103.00  194
 10  \w     50.00  89.00   0.50    0.05    --  107.11-132.00  88.00   78
 11  \w    -20.00  22.00   0.50    0.05    --  -47.45  19.00-180.00   84
 12  \w    -28.00  20.00   0.50    0.05    --  -47.45  19.00 -90.00   96
 13  \w    -46.00 -21.00   0.50    0.05    --  -86.25   4.00 103.00   50
 14  \w   -151.00-116.00   0.50    0.05    --  -86.25-142.00   4.00   70
;
_diffrn_measurement_device 'four-circle diffractometer'
_diffrn_measurement_device_type 'XtaLAB Synergy, Dualflex, HyPix'
_diffrn_measurement_method '\w scans'
_diffrn_orient_matrix_type 'CrysAlisPro convention (1999,Acta A55,543-557)'
_diffrn_orient_matrix_UB_11 -0.0118901000
_diffrn_orient_matrix_UB_12 0.0887736000
_diffrn_orient_matrix_UB_13 -0.0519599000
_diffrn_orient_matrix_UB_21 -0.0029572000
_diffrn_orient_matrix_UB_22 0.0578025000
_diffrn_orient_matrix_UB_23 0.0800413000
_diffrn_orient_matrix_UB_31 0.2119686000
_diffrn_orient_matrix_UB_32 0.0056811000
_diffrn_orient_matrix_UB_33 -0.0017388000
_diffrn_radiation_monochromator mirror
_diffrn_radiation_probe x-ray
_diffrn_radiation_type 'Cu K\a'
_diffrn_radiation_wavelength 1.54184
_diffrn_reflns_av_R_equivalents 0.0565
_diffrn_reflns_av_unetI/netI 0.0634
_diffrn_reflns_Laue_measured_fraction_full 0.999
_diffrn_reflns_Laue_measured_fraction_max 0.959
_diffrn_reflns_limit_h_max 8
_diffrn_reflns_limit_h_min -3
_diffrn_reflns_limit_k_max 17
_diffrn_reflns_limit_k_min -18
_diffrn_reflns_limit_l_max 17
_diffrn_reflns_limit_l_min -20
_diffrn_reflns_number 6653
_diffrn_reflns_point_group_measured_fraction_full 0.942
_diffrn_reflns_point_group_measured_fraction_max 0.885
_diffrn_reflns_theta_full 67.684
_diffrn_reflns_theta_max 77.052
_diffrn_reflns_theta_min 4.095
_diffrn_source 'micro-focus sealed X-ray tube'
_diffrn_source_current 1
_diffrn_source_type 'PhotonJet (Cu) X-ray Source'
_diffrn_source_voltage 50
_exptl_absorpt_coefficient_mu 0.906
_exptl_absorpt_correction_T_max 1.000
_exptl_absorpt_correction_T_min 0.333
_exptl_absorpt_correction_type gaussian
_exptl_absorpt_process_details
;
CrysAlisPro 1.171.40.69a (Rigaku Oxford Diffraction, 2020)
Numerical absorption correction based on gaussian integration over
			a multifaceted crystal model
Empirical absorption correction using spherical harmonics,
 implemented in SCALE3 ABSPACK scaling algorithm.
;
_exptl_crystal_colour colourless
_exptl_crystal_colour_primary colourless
_exptl_crystal_density_diffrn 1.044
_exptl_crystal_description block
_exptl_crystal_F_000 600
_exptl_crystal_recrystallization_method 'used as recieved'
_exptl_crystal_size_max 0.4
_exptl_crystal_size_mid 0.281
_exptl_crystal_size_min 0.153
_refine_diff_density_max 0.290
_refine_diff_density_min -0.431
_refine_diff_density_rms 0.068
_refine_ls_abs_structure_details
;
 Flack x determined using 1110 quotients [(I+)-(I-)]/[(I+)+(I-)]
 (Parsons, Flack and Wagner, Acta Cryst. B69 (2013) 249-259).
;
_refine_ls_abs_structure_Flack -0.04(2)
_refine_ls_extinction_coef 0.0027(8)
_refine_ls_extinction_expression Fc^*^=kFc[1+0.001xFc^2^\l^3^/sin(2\q)]^-1/4^
_refine_ls_extinction_method 'SHELXL-2018/3 (Sheldrick 2018)'
_refine_ls_goodness_of_fit_ref 1.030
_refine_ls_hydrogen_treatment constr
_refine_ls_matrix_type full
_refine_ls_number_parameters 168
_refine_ls_number_reflns 3177
_refine_ls_number_restraints 0
_refine_ls_restrained_S_all 1.030
_refine_ls_R_factor_all 0.0433
_refine_ls_R_factor_gt 0.0375
_refine_ls_shift/su_max 0.001
_refine_ls_shift/su_mean 0.000
_refine_ls_structure_factor_coef Fsqd
_refine_ls_weighting_details 'w=1/[\s^2^(Fo^2^)+(0.0570P)^2^+0.1812P] where P=(Fo^2^+2Fc^2^)/3'
_refine_ls_weighting_scheme calc
_refine_ls_wR_factor_gt 0.0962
_refine_ls_wR_factor_ref 0.0976
_reflns_Friedel_coverage 0.599
_reflns_Friedel_fraction_full 0.864
_reflns_Friedel_fraction_max 0.783
_reflns_number_gt 3041
_reflns_number_total 3177
_reflns_threshold_expression 'I > 2\s(I)'
_cod_data_source_file d3py00482a2.cif
_cod_data_source_block rf220c
_cod_depositor_comments 'Adding full bibliography for 1569361--1569362.cif.'
_cod_original_cell_volume 1700.75(5)
_cod_database_code 1569361
_shelx_shelxl_version_number 2018/3
_chemical_oxdiff_formula 'C11 H10 N O'
_chemical_oxdiff_usercomment MeCy2NAlMe3
_shelx_space_group_comment
;
The symmetry employed for this shelxl refinement is uniquely defined
by the following loop, which should always be used as a source of
symmetry information in preference to the above space-group names.
They are only intended as comments.
;
_shelx_estimated_absorpt_t_max 0.874
_shelx_estimated_absorpt_t_min 0.713
_diffrn_oxdiff_digest_frames
;
0181c43145f1d47941962e723aad76b40a010721904
;
_reflns_odcompleteness_completeness 100.00
_reflns_odcompleteness_iscentric 1
_reflns_odcompleteness_theta 66.97
_olex2_refinement_description
;
1. Fixed Uiso
 At 1.2 times of:
  All C(H) groups, All C(H,H) groups
 At 1.5 times of:
  All C(H,H,H) groups
2.a Ternary CH refined with riding coordinates:
 C2(H2), C8(H8)
2.b Secondary CH2 refined with riding coordinates:
 C3(H3A,H3B), C4(H4A,H4B), C5(H5A,H5B), C6(H6A,H6B), C7(H7A,H7B), C9(H9A,H9B),
 C10(H10A,H10B), C11(H11A,H11B), C12(H12A,H12B), C13(H13A,H13B)
2.c Idealised Me refined as rotating group:
 C1(H1A,H1B,H1C), C14(H14A,H14B,H14C), C15(H15A,H15B,H15C), C16(H16A,H16B,H16C)
;
_olex2_diffrn_ambient_temperature_device 'Oxford Cryosystems'
_olex2_exptl_crystal_mounting_method 'solvent frozen at liquid nitrogen on nylon loop '
_olex2_submission_original_sample_id MeCy2NAlMe3
_olex2_submission_special_instructions 'No special instructions were received'
_oxdiff_exptl_absorpt_empirical_details
;
Empirical correction (ABSPACK) includes:
- Absorption correction using spherical harmonics
- Frame scaling
;
_oxdiff_exptl_absorpt_empirical_full_max 1.616
_oxdiff_exptl_absorpt_empirical_full_min 0.459

loop_
_space_group_symop_operation_xyz
'x, y, z'
'-x+1/2, -y, z+1/2'
'-x, y+1/2, -z+1/2'
'x+1/2, -y+1/2, -z'

loop_
_atom_site_label
_atom_site_type_symbol
_atom_site_fract_x
_atom_site_fract_y
_atom_site_fract_z
_atom_site_U_iso_or_equiv
_atom_site_adp_type
_atom_site_occupancy
_atom_site_site_symmetry_order
_atom_site_calc_flag
_atom_site_refinement_flags_posn
_atom_site_refinement_flags_adp
_atom_site_refinement_flags_occupancy
_atom_site_disorder_assembly
_atom_site_disorder_group
Al1 Al 0.31511(8) 0.61072(4) 0.70573(4) 0.01580(18) Uani 1 1 d . . . . .
N1 N 0.4428(2) 0.50212(12) 0.63965(10) 0.0139(4) Uani 1 1 d . . . . .
C1 C 0.5944(3) 0.47066(15) 0.69534(13) 0.0169(4) Uani 1 1 d . . . . .
H1A H 0.681616 0.521259 0.704077 0.025 Uiso 1 1 calc R U . . .
H1B H 0.658516 0.418484 0.669810 0.025 Uiso 1 1 calc R U . . .
H1C H 0.542567 0.451576 0.748718 0.025 Uiso 1 1 calc R U . . .
C2 C 0.3088(3) 0.42475(14) 0.62093(12) 0.0148(4) Uani 1 1 d . . . . .
H2 H 0.212385 0.451170 0.583604 0.018 Uiso 1 1 calc R U . . .
C3 C 0.3903(3) 0.34181(16) 0.57560(15) 0.0260(5) Uani 1 1 d . . . . .
H3A H 0.451566 0.362854 0.524166 0.031 Uiso 1 1 calc R U . . .
H3B H 0.484491 0.312213 0.611090 0.031 Uiso 1 1 calc R U . . .
C4 C 0.2410(4) 0.27158(18) 0.55391(15) 0.0286(6) Uani 1 1 d . . . . .
H4A H 0.152738 0.299685 0.514586 0.034 Uiso 1 1 calc R U . . .
H4B H 0.298443 0.217882 0.526298 0.034 Uiso 1 1 calc R U . . .
C5 C 0.1376(3) 0.23916(16) 0.63087(14) 0.0218(5) Uani 1 1 d . . . . .
H5A H 0.036447 0.197159 0.614496 0.026 Uiso 1 1 calc R U . . .
H5B H 0.222464 0.204946 0.667710 0.026 Uiso 1 1 calc R U . . .
C6 C 0.0587(3) 0.32200(16) 0.67679(14) 0.0207(5) Uani 1 1 d . . . . .
H6A H -0.002832 0.300768 0.728097 0.025 Uiso 1 1 calc R U . . .
H6B H -0.035175 0.352324 0.641611 0.025 Uiso 1 1 calc R U . . .
C7 C 0.2088(3) 0.39170(15) 0.69907(12) 0.0175(4) Uani 1 1 d . . . . .
H7A H 0.298430 0.362831 0.737313 0.021 Uiso 1 1 calc R U . . .
H7B H 0.152607 0.445050 0.727718 0.021 Uiso 1 1 calc R U . . .
C8 C 0.5266(3) 0.54715(14) 0.56274(13) 0.0153(4) Uani 1 1 d . . . . .
H8 H 0.579189 0.606714 0.582949 0.018 Uiso 1 1 calc R U . . .
C9 C 0.3788(3) 0.57469(17) 0.50050(13) 0.0219(5) Uani 1 1 d . . . . .
H9A H 0.277868 0.607273 0.529527 0.026 Uiso 1 1 calc R U . . .
H9B H 0.326684 0.518761 0.474409 0.026 Uiso 1 1 calc R U . . .
C10 C 0.4599(4) 0.63747(19) 0.43344(15) 0.0305(6) Uani 1 1 d . . . . .
H10A H 0.363792 0.651582 0.391820 0.037 Uiso 1 1 calc R U . . .
H10B H 0.499796 0.696218 0.458884 0.037 Uiso 1 1 calc R U . . .
C11 C 0.6239(4) 0.5922(2) 0.39063(15) 0.0338(6) Uani 1 1 d . . . . .
H11A H 0.581774 0.537134 0.359766 0.041 Uiso 1 1 calc R U . . .
H11B H 0.678881 0.635757 0.350473 0.041 Uiso 1 1 calc R U . . .
C12 C 0.7684(3) 0.56403(19) 0.45414(14) 0.0264(5) Uani 1 1 d . . . . .
H12A H 0.816563 0.619699 0.482145 0.032 Uiso 1 1 calc R U . . .
H12B H 0.872486 0.533513 0.425535 0.032 Uiso 1 1 calc R U . . .
C13 C 0.6879(3) 0.49855(16) 0.51873(13) 0.0225(5) Uani 1 1 d . . . . .
H13A H 0.783775 0.481533 0.559587 0.027 Uiso 1 1 calc R U . . .
H13B H 0.643677 0.441577 0.491526 0.027 Uiso 1 1 calc R U . . .
C14 C 0.4603(3) 0.72270(15) 0.67884(15) 0.0227(5) Uani 1 1 d . . . . .
H14A H 0.591657 0.710208 0.687482 0.034 Uiso 1 1 calc R U . . .
H14B H 0.421617 0.773421 0.714915 0.034 Uiso 1 1 calc R U . . .
H14C H 0.439420 0.739746 0.620850 0.034 Uiso 1 1 calc R U . . .
C15 C 0.0529(3) 0.61642(16) 0.67043(14) 0.0213(5) Uani 1 1 d . . . . .
H15A H 0.030586 0.674294 0.640843 0.032 Uiso 1 1 calc R U . . .
H15B H -0.026976 0.613397 0.719324 0.032 Uiso 1 1 calc R U . . .
H15C H 0.025742 0.564390 0.633740 0.032 Uiso 1 1 calc R U . . .
C16 C 0.3460(3) 0.58419(18) 0.82573(14) 0.0268(5) Uani 1 1 d . . . . .
H16A H 0.304938 0.521208 0.837367 0.040 Uiso 1 1 calc R U . . .
H16B H 0.272098 0.627721 0.858127 0.040 Uiso 1 1 calc R U . . .
H16C H 0.476149 0.590568 0.840871 0.040 Uiso 1 1 calc R U . . .

loop_
_atom_site_aniso_label
_atom_site_aniso_U_11
_atom_site_aniso_U_22
_atom_site_aniso_U_33
_atom_site_aniso_U_23
_atom_site_aniso_U_13
_atom_site_aniso_U_12
Al1 0.0145(3) 0.0173(3) 0.0156(3) -0.0024(3) -0.0004(2) 0.0009(3)
N1 0.0133(8) 0.0151(8) 0.0132(7) 0.0021(7) -0.0004(7) 0.0000(7)
C1 0.0131(10) 0.0207(10) 0.0170(10) 0.0016(8) -0.0013(8) 0.0019(8)
C2 0.0130(9) 0.0169(9) 0.0146(9) 0.0005(8) 0.0001(8) -0.0020(8)
C3 0.0247(12) 0.0210(12) 0.0322(12) -0.0124(10) 0.0134(10) -0.0078(10)
C4 0.0343(13) 0.0253(12) 0.0263(11) -0.0096(10) 0.0100(11) -0.0136(11)
C5 0.0229(11) 0.0187(10) 0.0238(11) -0.0016(9) 0.0028(9) -0.0064(9)
C6 0.0172(11) 0.0195(10) 0.0254(10) 0.0016(9) 0.0055(9) -0.0015(9)
C7 0.0196(10) 0.0163(9) 0.0166(9) 0.0006(9) 0.0048(8) -0.0013(9)
C8 0.0170(10) 0.0159(10) 0.0130(9) 0.0002(8) 0.0020(8) -0.0031(8)
C9 0.0221(11) 0.0271(11) 0.0166(10) 0.0046(9) -0.0015(8) -0.0046(9)
C10 0.0311(13) 0.0381(14) 0.0222(10) 0.0126(10) -0.0054(10) -0.0092(11)
C11 0.0371(14) 0.0477(16) 0.0167(11) 0.0052(11) 0.0050(10) -0.0166(13)
C12 0.0257(12) 0.0328(13) 0.0207(10) -0.0003(10) 0.0080(9) -0.0074(10)
C13 0.0223(11) 0.0234(11) 0.0218(10) -0.0007(9) 0.0088(9) -0.0027(10)
C14 0.0245(12) 0.0152(10) 0.0282(11) -0.0036(9) -0.0022(9) 0.0000(9)
C15 0.0155(10) 0.0209(11) 0.0274(10) -0.0032(10) -0.0006(9) 0.0025(9)
C16 0.0275(13) 0.0353(13) 0.0176(10) -0.0046(10) 0.0008(9) 0.0028(11)

loop_
_atom_type_symbol
_atom_type_description
_atom_type_scat_dispersion_real
_atom_type_scat_dispersion_imag
_atom_type_scat_source
C C 0.0181 0.0091 'International Tables Vol C Tables 4.2.6.8 and 6.1.1.4'
H H 0.0000 0.0000 'International Tables Vol C Tables 4.2.6.8 and 6.1.1.4'
Al Al 0.2130 0.2455 'International Tables Vol C Tables 4.2.6.8 and 6.1.1.4'
N N 0.0311 0.0180 'International Tables Vol C Tables 4.2.6.8 and 6.1.1.4'

loop_
_exptl_crystal_face_index_h
_exptl_crystal_face_index_k
_exptl_crystal_face_index_l
_exptl_crystal_face_perp_dist
1 -2 -2 0.2257
-1 2 2 0.0583
-1 -2 -2 0.2260
2 6 6 0.0993
-3 -5 6 0.0766
3 5 -6 0.0766
3 -7 0 0.1730
0 -9 0 0.1707
-4 4 -3 0.1139
1 -2 2 0.1307

loop_
_geom_angle_atom_site_label_1
_geom_angle_atom_site_label_2
_geom_angle_atom_site_label_3
_geom_angle
_geom_angle_site_symmetry_1
_geom_angle_site_symmetry_3
_geom_angle_publ_flag
C14 Al1 N1 105.52(8) . . ?
C14 Al1 C15 114.28(10) . . ?
C14 Al1 C16 108.17(11) . . ?
C15 Al1 N1 107.79(8) . . ?
C16 Al1 N1 107.30(9) . . ?
C16 Al1 C15 113.28(10) . . ?
C1 N1 Al1 104.30(12) . . ?
C1 N1 C2 111.46(16) . . ?
C1 N1 C8 109.07(15) . . ?
C2 N1 Al1 111.82(12) . . ?
C2 N1 C8 114.22(15) . . ?
C8 N1 Al1 105.34(12) . . ?
N1 C1 H1A 109.5 . . ?
N1 C1 H1B 109.5 . . ?
N1 C1 H1C 109.5 . . ?
H1A C1 H1B 109.5 . . ?
H1A C1 H1C 109.5 . . ?
H1B C1 H1C 109.5 . . ?
N1 C2 H2 106.5 . . ?
N1 C2 C3 115.55(18) . . ?
N1 C2 C7 111.84(16) . . ?
C3 C2 H2 106.5 . . ?
C3 C2 C7 109.31(17) . . ?
C7 C2 H2 106.5 . . ?
C2 C3 H3A 109.4 . . ?
C2 C3 H3B 109.4 . . ?
H3A C3 H3B 108.0 . . ?
C4 C3 C2 111.18(19) . . ?
C4 C3 H3A 109.4 . . ?
C4 C3 H3B 109.4 . . ?
C3 C4 H4A 109.3 . . ?
C3 C4 H4B 109.3 . . ?
H4A C4 H4B 108.0 . . ?
C5 C4 C3 111.6(2) . . ?
C5 C4 H4A 109.3 . . ?
C5 C4 H4B 109.3 . . ?
C4 C5 H5A 109.7 . . ?
C4 C5 H5B 109.7 . . ?
H5A C5 H5B 108.2 . . ?
C6 C5 C4 109.71(19) . . ?
C6 C5 H5A 109.7 . . ?
C6 C5 H5B 109.7 . . ?
C5 C6 H6A 109.3 . . ?
C5 C6 H6B 109.3 . . ?
C5 C6 C7 111.65(18) . . ?
H6A C6 H6B 108.0 . . ?
C7 C6 H6A 109.3 . . ?
C7 C6 H6B 109.3 . . ?
C2 C7 H7A 109.5 . . ?
C2 C7 H7B 109.5 . . ?
C6 C7 C2 110.56(17) . . ?
C6 C7 H7A 109.5 . . ?
C6 C7 H7B 109.5 . . ?
H7A C7 H7B 108.1 . . ?
N1 C8 H8 104.9 . . ?
N1 C8 C13 118.73(17) . . ?
C9 C8 N1 111.58(16) . . ?
C9 C8 H8 104.9 . . ?
C9 C8 C13 110.56(18) . . ?
C13 C8 H8 104.9 . . ?
C8 C9 H9A 109.5 . . ?
C8 C9 H9B 109.5 . . ?
C8 C9 C10 110.59(19) . . ?
H9A C9 H9B 108.1 . . ?
C10 C9 H9A 109.5 . . ?
C10 C9 H9B 109.5 . . ?
C9 C10 H10A 109.4 . . ?
C9 C10 H10B 109.4 . . ?
H10A C10 H10B 108.0 . . ?
C11 C10 C9 111.3(2) . . ?
C11 C10 H10A 109.4 . . ?
C11 C10 H10B 109.4 . . ?
C10 C11 H11A 109.6 . . ?
C10 C11 H11B 109.6 . . ?
H11A C11 H11B 108.1 . . ?
C12 C11 C10 110.4(2) . . ?
C12 C11 H11A 109.6 . . ?
C12 C11 H11B 109.6 . . ?
C11 C12 H12A 109.4 . . ?
C11 C12 H12B 109.4 . . ?
C11 C12 C13 111.3(2) . . ?
H12A C12 H12B 108.0 . . ?
C13 C12 H12A 109.4 . . ?
C13 C12 H12B 109.4 . . ?
C8 C13 H13A 110.0 . . ?
C8 C13 H13B 110.0 . . ?
C12 C13 C8 108.68(19) . . ?
C12 C13 H13A 110.0 . . ?
C12 C13 H13B 110.0 . . ?
H13A C13 H13B 108.3 . . ?
Al1 C14 H14A 109.5 . . ?
Al1 C14 H14B 109.5 . . ?
Al1 C14 H14C 109.5 . . ?
H14A C14 H14B 109.5 . . ?
H14A C14 H14C 109.5 . . ?
H14B C14 H14C 109.5 . . ?
Al1 C15 H15A 109.5 . . ?
Al1 C15 H15B 109.5 . . ?
Al1 C15 H15C 109.5 . . ?
H15A C15 H15B 109.5 . . ?
H15A C15 H15C 109.5 . . ?
H15B C15 H15C 109.5 . . ?
Al1 C16 H16A 109.5 . . ?
Al1 C16 H16B 109.5 . . ?
Al1 C16 H16C 109.5 . . ?
H16A C16 H16B 109.5 . . ?
H16A C16 H16C 109.5 . . ?
H16B C16 H16C 109.5 . . ?

loop_
_geom_bond_atom_site_label_1
_geom_bond_atom_site_label_2
_geom_bond_distance
_geom_bond_site_symmetry_2
_geom_bond_publ_flag
Al1 N1 2.1172(18) . ?
Al1 C14 1.986(2) . ?
Al1 C15 1.988(2) . ?
Al1 C16 1.988(2) . ?
N1 C1 1.492(3) . ?
N1 C2 1.516(3) . ?
N1 C8 1.529(2) . ?
C1 H1A 0.9800 . ?
C1 H1B 0.9800 . ?
C1 H1C 0.9800 . ?
C2 H2 1.0000 . ?
C2 C3 1.528(3) . ?
C2 C7 1.532(3) . ?
C3 H3A 0.9900 . ?
C3 H3B 0.9900 . ?
C3 C4 1.528(3) . ?
C4 H4A 0.9900 . ?
C4 H4B 0.9900 . ?
C4 C5 1.526(3) . ?
C5 H5A 0.9900 . ?
C5 H5B 0.9900 . ?
C5 C6 1.524(3) . ?
C6 H6A 0.9900 . ?
C6 H6B 0.9900 . ?
C6 C7 1.530(3) . ?
C7 H7A 0.9900 . ?
C7 H7B 0.9900 . ?
C8 H8 1.0000 . ?
C8 C9 1.523(3) . ?
C8 C13 1.540(3) . ?
C9 H9A 0.9900 . ?
C9 H9B 0.9900 . ?
C9 C10 1.533(3) . ?
C10 H10A 0.9900 . ?
C10 H10B 0.9900 . ?
C10 C11 1.525(4) . ?
C11 H11A 0.9900 . ?
C11 H11B 0.9900 . ?
C11 C12 1.522(4) . ?
C12 H12A 0.9900 . ?
C12 H12B 0.9900 . ?
C12 C13 1.527(3) . ?
C13 H13A 0.9900 . ?
C13 H13B 0.9900 . ?
C14 H14A 0.9800 . ?
C14 H14B 0.9800 . ?
C14 H14C 0.9800 . ?
C15 H15A 0.9800 . ?
C15 H15B 0.9800 . ?
C15 H15C 0.9800 . ?
C16 H16A 0.9800 . ?
C16 H16B 0.9800 . ?
C16 H16C 0.9800 . ?

loop_
_geom_torsion_atom_site_label_1
_geom_torsion_atom_site_label_2
_geom_torsion_atom_site_label_3
_geom_torsion_atom_site_label_4
_geom_torsion
_geom_torsion_site_symmetry_1
_geom_torsion_site_symmetry_2
_geom_torsion_site_symmetry_3
_geom_torsion_site_symmetry_4
_geom_torsion_publ_flag
Al1 N1 C2 C3 -178.20(15) . . . . ?
Al1 N1 C2 C7 -52.30(19) . . . . ?
Al1 N1 C8 C9 -72.57(18) . . . . ?
Al1 N1 C8 C13 157.09(16) . . . . ?
N1 C2 C3 C4 -175.55(18) . . . . ?
N1 C2 C7 C6 173.23(17) . . . . ?
N1 C8 C9 C10 167.86(18) . . . . ?
N1 C8 C13 C12 -170.21(18) . . . . ?
C1 N1 C2 C3 -61.9(2) . . . . ?
C1 N1 C2 C7 64.0(2) . . . . ?
C1 N1 C8 C9 175.97(18) . . . . ?
C1 N1 C8 C13 45.6(2) . . . . ?
C2 N1 C8 C9 50.5(2) . . . . ?
C2 N1 C8 C13 -79.8(2) . . . . ?
C2 C3 C4 C5 -57.2(3) . . . . ?
C3 C2 C7 C6 -57.5(2) . . . . ?
C3 C4 C5 C6 55.5(3) . . . . ?
C4 C5 C6 C7 -56.1(3) . . . . ?
C5 C6 C7 C2 58.0(2) . . . . ?
C7 C2 C3 C4 57.3(3) . . . . ?
C8 N1 C2 C3 62.3(2) . . . . ?
C8 N1 C2 C7 -171.81(16) . . . . ?
C8 C9 C10 C11 55.7(3) . . . . ?
C9 C8 C13 C12 59.0(2) . . . . ?
C9 C10 C11 C12 -55.3(3) . . . . ?
C10 C11 C12 C13 57.8(3) . . . . ?
C11 C12 C13 C8 -59.2(3) . . . . ?
C13 C8 C9 C10 -57.7(2) . . . . ?

loop_
_exptl_oxdiff_crystal_face_indexfrac_h
_exptl_oxdiff_crystal_face_indexfrac_k
_exptl_oxdiff_crystal_face_indexfrac_l
_exptl_oxdiff_crystal_face_x
_exptl_oxdiff_crystal_face_y
_exptl_oxdiff_crystal_face_z
1.0000 -2.0000 -2.0000 -0.0855 -0.2786 0.2041
-1.0000 2.0000 2.0000 0.0855 0.2786 -0.2041
-1.0000 -2.0000 -2.0000 -0.0617 -0.2727 -0.2199
2.2759 6.1563 6.1086 0.2021 0.8381 0.5068
-2.8074 -5.3170 5.9994 -0.7504 0.1812 -0.6357
2.8074 5.3170 -5.9994 0.7504 -0.1812 0.6357
3.3043 -6.7037 -0.3425 -0.6166 -0.4247 0.6629
-0.0212 -9.4234 -0.2576 -0.8229 -0.5653 -0.0576
-3.9525 4.1405 -3.3435 0.5883 -0.0166 -0.8085
1.0000 -2.0000 2.0000 -0.2934 0.0415 0.1971
